data_4509178
loop_
_publ_author_name
'Huang, Kun-Lin'
'Liu, Xi'
'Chen, Xin'
'Wang, Da-Qi'

_publ_section_title
;
 Spontaneous Assembly of 63Topological Metal&#x2212;Organic Nanotubes with
 Distinct Asymmetric Subunits for the Construction of Hydrophilic
 Intertube Channels Encapsulating Rare Helical Water-Chains
;
_journal_issue 4
_journal_name_full 'Crystal Growth &amp; Design'
_journal_page_first 1646
_journal_paper_doi 10.1021/cg800995h
_journal_volume 9
_journal_year 2009
_chemical_formula_sum 'C84 H70.5 Cd3 N10 O22.25'
_chemical_formula_weight 1913.20
_chemical_name_systematic
; 
 ? 
;
_space_group_IT_number 167
_symmetry_cell_setting trigonal
_symmetry_space_group_name_Hall '-R 3 2"c'
_symmetry_space_group_name_H-M 'R -3 c :H'
_atom_sites_solution_hydrogens geom
_atom_sites_solution_primary direct
_atom_sites_solution_secondary difmap
_audit_creation_method SHELXL-97
_cell_angle_alpha 90.00
_cell_angle_beta 90.00
_cell_angle_gamma 120.00
_cell_formula_units_Z 18
_cell_length_a 55.816(3)
_cell_length_b 55.816(3)
_cell_length_c 13.957(2)
_cell_measurement_reflns_used 10576
_cell_measurement_temperature 298(2)
_cell_measurement_theta_max 28.304
_cell_measurement_theta_min 2.188
_cell_volume 37657(6)
_computing_cell_refinement 'Bruker SMART'
_computing_data_collection 'Bruker SMART'
_computing_data_reduction 'Bruker SAINT'
_computing_molecular_graphics 'Bruker SHELXTL'
_computing_publication_material 'Bruker SHELXTL'
_computing_structure_refinement 'SHELXL-97 (Sheldrick, 1997)'
_computing_structure_solution 'SHELXS-97 (Sheldrick, 1990)'
_diffrn_ambient_temperature 298(2)
_diffrn_measured_fraction_theta_full 0.986
_diffrn_measured_fraction_theta_max 0.986
_diffrn_radiation_monochromator graphite
_diffrn_radiation_source 'fine-focus sealed tube'
_diffrn_radiation_type MoK\a
_diffrn_radiation_wavelength 0.71073
_diffrn_reflns_av_R_equivalents 0.1393
_diffrn_reflns_av_sigmaI/netI 0.0883
_diffrn_reflns_limit_h_max 48
_diffrn_reflns_limit_h_min -66
_diffrn_reflns_limit_k_max 66
_diffrn_reflns_limit_k_min -63
_diffrn_reflns_limit_l_max 16
_diffrn_reflns_limit_l_min -16
_diffrn_reflns_number 62227
_diffrn_reflns_theta_full 25.01
_diffrn_reflns_theta_max 25.01
_diffrn_reflns_theta_min 2.19
_exptl_absorpt_coefficient_mu 0.835
_exptl_absorpt_correction_T_max 0.8060
_exptl_absorpt_correction_T_min 0.7760
_exptl_absorpt_correction_type multi-scan
_exptl_absorpt_process_details sadabs
_exptl_crystal_density_diffrn 1.519
_exptl_crystal_density_method 'not measured'
_exptl_crystal_F_000 17397
_exptl_crystal_size_max 0.32
_exptl_crystal_size_mid 0.29
_exptl_crystal_size_min 0.27
_refine_diff_density_max 0.608
_refine_diff_density_min -1.170
_refine_diff_density_rms 0.107
_refine_ls_extinction_method none
_refine_ls_goodness_of_fit_ref 1.006
_refine_ls_hydrogen_treatment constr
_refine_ls_matrix_type full
_refine_ls_number_parameters 635
_refine_ls_number_reflns 7308
_refine_ls_number_restraints 12
_refine_ls_restrained_S_all 1.008
_refine_ls_R_factor_all 0.1516
_refine_ls_R_factor_gt 0.0788
_refine_ls_shift/su_max 0.001
_refine_ls_shift/su_mean 0.000
_refine_ls_structure_factor_coef Fsqd
_refine_ls_weighting_details 'calc w=1/[\s^2^(Fo^2^)+(0.1800P)^2^+0.6324P] where P=(Fo^2^+2Fc^2^)/3'
_refine_ls_weighting_scheme calc
_refine_ls_wR_factor_gt 0.2180
_refine_ls_wR_factor_ref 0.2806
_reflns_number_gt 4080
_reflns_number_total 7308
_reflns_threshold_expression >2sigma(I)
_cod_data_source_file cg800995hsup1.cif
_cod_data_source_block Nanotube
_cod_depositor_comments
;
The following automatic conversions were performed:

'_symmetry_cell_setting' value 'Trigonal' changed to 'trigonal'
according to /home/saulius/struct/CIF-dictionaries/cif_core.dic
dictionary named 'cif_core.dic' version 2.4.2 from 2011-04-26.

Automatic conversion script
Id: cif_fix_values 1891 2012-01-12 08:04:46Z andrius 
;
_cod_original_cell_volume 37656(6)
_cod_original_sg_symbol_H-M R-3c
_cod_original_formula_sum 'C84 H70.50 Cd3 N10 O22.25'
_cod_database_code 4509178

loop_
_symmetry_equiv_pos_as_xyz
'x, y, z'
'-y, x-y, z'
'-x+y, -x, z'
'y, x, -z+1/2'
'x-y, -y, -z+1/2'
'-x, -x+y, -z+1/2'
'x+2/3, y+1/3, z+1/3'
'-y+2/3, x-y+1/3, z+1/3'
'-x+y+2/3, -x+1/3, z+1/3'
'y+2/3, x+1/3, -z+5/6'
'x-y+2/3, -y+1/3, -z+5/6'
'-x+2/3, -x+y+1/3, -z+5/6'
'x+1/3, y+2/3, z+2/3'
'-y+1/3, x-y+2/3, z+2/3'
'-x+y+1/3, -x+2/3, z+2/3'
'y+1/3, x+2/3, -z+7/6'
'x-y+1/3, -y+2/3, -z+7/6'
'-x+1/3, -x+y+2/3, -z+7/6'
'-x, -y, -z'
'y, -x+y, -z'
'x-y, x, -z'
'-y, -x, z-1/2'
'-x+y, y, z-1/2'
'x, x-y, z-1/2'
'-x+2/3, -y+1/3, -z+1/3'
'y+2/3, -x+y+1/3, -z+1/3'
'x-y+2/3, x+1/3, -z+1/3'
'-y+2/3, -x+1/3, z-1/6'
'-x+y+2/3, y+1/3, z-1/6'
'x+2/3, x-y+1/3, z-1/6'
'-x+1/3, -y+2/3, -z+2/3'
'y+1/3, -x+y+2/3, -z+2/3'
'x-y+1/3, x+2/3, -z+2/3'
'-y+1/3, -x+2/3, z+1/6'
'-x+y+1/3, y+2/3, z+1/6'
'x+1/3, x-y+2/3, z+1/6'

loop_
_atom_site_label
_atom_site_type_symbol
_atom_site_fract_x
_atom_site_fract_y
_atom_site_fract_z
_atom_site_U_iso_or_equiv
_atom_site_adp_type
_atom_site_occupancy
_atom_site_symmetry_multiplicity
_atom_site_calc_flag
_atom_site_refinement_flags
_atom_site_disorder_assembly
_atom_site_disorder_group
Cd1 Cd 0.515820(14) 0.930140(14) 0.06803(6) 0.0462(3) Uani 1 1 d . . .
Cd2 Cd 0.3333 0.85872(2) -0.0833 0.0645(4) Uani 1 2 d S . .
N1 N 0.43816(16) 0.80415(16) 0.1566(7) 0.051(2) Uani 1 1 d . . .
H1 H 0.4445 0.7930 0.1513 0.061 Uiso 1 1 calc R . .
N2 N 0.3570(2) 0.9539(2) 0.2124(9) 0.075(3) Uani 1 1 d . . .
N3 N 0.49801(18) 0.95931(17) 0.1003(7) 0.054(2) Uani 1 1 d . A .
N4 N 0.55319(18) 0.97479(17) 0.1045(7) 0.056(2) Uani 1 1 d . A .
O1 O 0.47627(14) 0.88913(15) 0.0616(6) 0.061(2) Uani 1 1 d . A .
O2 O 0.47676(17) 0.89470(16) 0.2203(7) 0.078(2) Uani 1 1 d . A .
O3 O 0.36303(19) 0.7907(2) 0.2949(8) 0.094(3) Uani 1 1 d . . .
O4 O 0.35465(15) 0.79580(18) 0.1461(7) 0.075(2) Uani 1 1 d . . .
O5 O 0.4219(2) 0.9431(2) 0.3829(9) 0.103(4) Uani 1 1 d . . .
O6 O 0.3830(2) 0.9232(2) 0.4534(9) 0.098(3) Uani 1 1 d . . .
O7 O 0.36662(15) 0.90457(15) -0.0264(6) 0.064(2) Uani 1 1 d . . .
O8 O 0.33266(15) 0.87462(15) 0.0662(6) 0.061(2) Uani 1 1 d . . .
O9 O 0.5316(3) 0.9182(3) 0.2069(14) 0.065(7) Uani 0.49(2) 1 d P A 1
H9A H 0.5169 0.9106 0.2399 0.078 Uiso 0.49(2) 1 d PR A 1
H9B H 0.5338 0.9052 0.1849 0.078 Uiso 0.49(2) 1 d PR A 1
O9' O 0.5435(3) 0.9125(3) 0.1343(15) 0.073(7) Uani 0.51(2) 1 d P A 2
H9'A H 0.5438 0.9006 0.0971 0.087 Uiso 0.51(2) 1 d PR A 2
H9'B H 0.5372 0.9050 0.1884 0.087 Uiso 0.51(2) 1 d PR A 2
O10 O 0.3233(3) 0.9808(3) 0.1805(12) 0.068(5) Uani 0.50 1 d P . .
H10A H 0.3353 0.9963 0.2041 0.082 Uiso 0.50 1 d PR . .
H10B H 0.3182 0.9842 0.1272 0.082 Uiso 0.50 1 d PR . .
O11 O 0.4527(4) 0.8998(4) 0.3956(15) 0.096(6) Uani 0.50 1 d P . .
H11A H 0.4516 0.8927 0.3407 0.116 Uiso 0.50 1 d PR . .
H11B H 0.4385 0.8888 0.4279 0.116 Uiso 0.50 1 d PR . .
O12 O 0.3440(5) 0.7545(6) 0.443(2) 0.152(12) Uani 0.50 1 d P . .
H12D H 0.3500 0.7658 0.3965 0.182 Uiso 0.50 1 d PR . .
H12E H 0.3317 0.7564 0.4722 0.182 Uiso 0.50 1 d PR . .
O13 O 0.5459(9) 0.8839(9) 0.954(3) 0.101(14) Uani 0.25 1 d P . .
H13A H 0.5602 0.8846 0.9291 0.121 Uiso 0.25 1 d PR . .
H13B H 0.5472 0.8997 0.9479 0.121 Uiso 0.25 1 d PR . .
O14 O 0.4712(14) 0.8045(14) 0.9167 0.15(3) Uani 0.25 2 d SP . .
H14 H 0.4669 0.7906 0.9544 0.179 Uiso 0.25 1 d PR . .
O15 O 0.3466(14) 0.7117(14) 0.450(5) 0.19(3) Uani 0.25 1 d P . .
H15D H 0.3553 0.7281 0.4716 0.231 Uiso 0.25 1 d PR . .
H15E H 0.3333 0.7103 0.4167 0.231 Uiso 0.50 2 d SPR . .
C1 C 0.40829(19) 0.85998(19) 0.1931(8) 0.045(2) Uani 1 1 d . . .
C2 C 0.4147(2) 0.8800(2) 0.1231(8) 0.052(3) Uani 1 1 d . . .
H2 H 0.4260 0.8815 0.0719 0.062 Uiso 1 1 calc R . .
C3 C 0.4041(2) 0.8980(2) 0.1299(9) 0.053(3) Uani 1 1 d . . .
H3 H 0.4075 0.9106 0.0809 0.064 Uiso 1 1 calc R . .
C4 C 0.3884(2) 0.89734(19) 0.2094(9) 0.050(3) Uani 1 1 d . . .
C5 C 0.3823(2) 0.87731(19) 0.2790(8) 0.049(3) Uani 1 1 d . . .
H5 H 0.3717 0.8764 0.3318 0.059 Uiso 1 1 calc R . .
C6 C 0.39186(19) 0.8586(2) 0.2710(8) 0.045(2) Uani 1 1 d . . .
H6 H 0.3873 0.8451 0.3177 0.054 Uiso 1 1 calc R . .
C7 C 0.45600(19) 0.8317(2) 0.1454(8) 0.050(3) Uani 1 1 d . . .
C8 C 0.44654(18) 0.85017(18) 0.1559(7) 0.042(2) Uani 1 1 d . A .
C9 C 0.41900(19) 0.84012(18) 0.1799(7) 0.042(2) Uani 1 1 d . . .
C10 C 0.40100(18) 0.81165(19) 0.1887(7) 0.042(2) Uani 1 1 d . . .
C11 C 0.41103(19) 0.79361(19) 0.1757(8) 0.046(2) Uani 1 1 d . . .
C12 C 0.4857(2) 0.8398(2) 0.1213(11) 0.075(4) Uani 1 1 d . . .
H12A H 0.4902 0.8271 0.1518 0.112 Uiso 1 1 calc R . .
H12B H 0.4980 0.8582 0.1437 0.112 Uiso 1 1 calc R . .
H12C H 0.4876 0.8390 0.0531 0.112 Uiso 1 1 calc R . .
C13 C 0.4684(2) 0.8808(2) 0.1451(10) 0.050(3) Uani 1 1 d . . .
C14 C 0.3703(2) 0.7981(2) 0.2124(9) 0.050(3) Uani 1 1 d . . .
C15 C 0.3937(2) 0.7622(2) 0.1781(9) 0.063(3) Uani 1 1 d . . .
H15A H 0.3774 0.7563 0.1401 0.094 Uiso 1 1 calc R . .
H15B H 0.3886 0.7562 0.2430 0.094 Uiso 1 1 calc R . .
H15C H 0.4043 0.7545 0.1527 0.094 Uiso 1 1 calc R . .
C16 C 0.3721(3) 0.9533(3) 0.2864(11) 0.078(4) Uani 1 1 d . . .
C17 C 0.3828(2) 0.9349(2) 0.2896(9) 0.064(3) Uani 1 1 d . . .
C18 C 0.3773(2) 0.9172(2) 0.2126(9) 0.055(3) Uani 1 1 d . . .
C19 C 0.3620(2) 0.9184(2) 0.1341(8) 0.051(3) Uani 1 1 d . . .
C20 C 0.3529(2) 0.9374(2) 0.1370(9) 0.061(3) Uani 1 1 d . . .
C21 C 0.3765(4) 0.9729(3) 0.3694(12) 0.108(6) Uani 1 1 d . . .
H21A H 0.3714 0.9863 0.3495 0.162 Uiso 1 1 calc R . .
H21B H 0.3956 0.9823 0.3880 0.162 Uiso 1 1 calc R . .
H21C H 0.3653 0.9626 0.4228 0.162 Uiso 1 1 calc R . .
C22 C 0.3972(3) 0.9338(3) 0.3816(12) 0.070(4) Uani 1 1 d . . .
C23 C 0.3537(2) 0.8985(2) 0.0523(9) 0.051(3) Uani 1 1 d . . .
C24 C 0.3360(3) 0.9396(3) 0.0559(10) 0.082(4) Uani 1 1 d . . .
H24A H 0.3209 0.9411 0.0820 0.122 Uiso 1 1 calc R . .
H24B H 0.3290 0.9235 0.0162 0.122 Uiso 1 1 calc R . .
H24C H 0.3476 0.9557 0.0182 0.122 Uiso 1 1 calc R . .
C25 C 0.4716(2) 0.9517(2) 0.1038(9) 0.062(3) Uani 1 1 d . . .
H25 H 0.4587 0.9330 0.0970 0.074 Uiso 1 1 calc R A .
C26 C 0.4618(3) 0.9704(2) 0.1172(9) 0.066(3) Uani 1 1 d . A .
H26 H 0.4430 0.9643 0.1193 0.079 Uiso 1 1 calc R . .
C27 C 0.4808(3) 0.9973(2) 0.1267(9) 0.064(3) Uani 1 1 d . . .
H27 H 0.4747 1.0100 0.1338 0.077 Uiso 1 1 calc R A .
C28 C 0.5089(2) 1.0069(2) 0.1265(8) 0.058(3) Uani 1 1 d . A .
C29 C 0.5173(2) 0.9865(2) 0.1136(8) 0.054(3) Uani 1 1 d . . .
C30 C 0.5459(2) 0.9947(2) 0.1148(8) 0.054(3) Uani 1 1 d . A .
C31 C 0.5664(3) 1.0232(2) 0.1269(9) 0.066(3) Uani 1 1 d . . .
C32 C 0.5942(3) 1.0300(3) 0.1248(9) 0.075(4) Uani 1 1 d . A .
H32 H 0.6081 1.0484 0.1297 0.090 Uiso 1 1 calc R . .
C33 C 0.6008(3) 1.0098(3) 0.1156(10) 0.075(4) Uani 1 1 d . . .
H33 H 0.6193 1.0143 0.1156 0.089 Uiso 1 1 calc R A .
C34 C 0.5797(2) 0.9821(2) 0.1061(9) 0.067(3) Uani 1 1 d . A .
H34 H 0.5846 0.9684 0.1007 0.081 Uiso 1 1 calc R . .
C35 C 0.5301(3) 1.0352(2) 0.1382(9) 0.070(3) Uani 1 1 d . . .
H35 H 0.5250 1.0487 0.1455 0.085 Uiso 1 1 calc R A .
C36 C 0.5565(3) 1.0427(2) 0.1388(9) 0.071(4) Uani 1 1 d . A .
H36 H 0.5694 1.0613 0.1472 0.085 Uiso 1 1 calc R . .
N5 N 0.3673(9) 0.8456(9) -0.083(2) 0.060(8) Uani 0.50 1 d P . .
C37 C 0.3568(8) 0.8173(8) -0.079(2) 0.064(8) Uani 0.50 1 d P . .
C38 C 0.3742(11) 0.8061(11) -0.080(3) 0.074(14) Uani 0.50 1 d PU . .
C39 C 0.4024(9) 0.8238(10) -0.073(3) 0.069(11) Uani 0.50 1 d P . .
H39 H 0.4141 0.8167 -0.0629 0.082 Uiso 0.50 1 calc PR . .
C40 C 0.4132(6) 0.8520(6) -0.0818(18) 0.070(7) Uani 0.50 1 d P . .
H40 H 0.4323 0.8638 -0.0838 0.084 Uiso 0.50 1 calc PR . .
C41 C 0.3957(7) 0.8628(8) -0.087(2) 0.067(8) Uani 0.50 1 d P . .
H41 H 0.4031 0.8817 -0.0938 0.081 Uiso 0.50 1 calc PR . .
C42 C 0.3609(8) 0.7772(7) -0.076(2) 0.078(8) Uani 0.50 1 d P . .
H42 H 0.3721 0.7694 -0.0681 0.094 Uiso 0.50 1 calc PR . .
N5' N 0.3522(8) 0.8318(8) -0.088(2) 0.074(9) Uani 0.50 1 d P . .
C37' C 0.3333 0.8028(3) -0.0833 0.073(5) Uani 1 2 d S . .
C38' C 0.3479(6) 0.7881(6) -0.0874(19) 0.070(7) Uani 0.50 1 d P . .
C39' C 0.3762(10) 0.7999(11) -0.078(3) 0.072(13) Uani 0.50 1 d PU . .
H39' H 0.3838 0.7887 -0.0669 0.086 Uiso 0.50 1 calc PR . .
C40' C 0.3933(10) 0.8283(11) -0.085(3) 0.071(11) Uani 0.50 1 d P . .
H40' H 0.4124 0.8364 -0.0883 0.086 Uiso 0.50 1 calc PR . .
C41' C 0.3805(11) 0.8442(10) -0.088(3) 0.070(10) Uani 0.50 1 d P . .
H41' H 0.3912 0.8634 -0.0892 0.084 Uiso 0.50 1 calc PR . .
C42' C 0.3333 0.7594(4) -0.0833 0.084(6) Uani 1 2 d S . .
H42' H 0.3253 0.7403 -0.0900 0.101 Uiso 0.50 1 calc PR . .

loop_
_atom_site_aniso_label
_atom_site_aniso_U_11
_atom_site_aniso_U_22
_atom_site_aniso_U_33
_atom_site_aniso_U_23
_atom_site_aniso_U_13
_atom_site_aniso_U_12
Cd1 0.0361(4) 0.0346(4) 0.0634(5) -0.0024(3) 0.0018(3) 0.0142(3)
Cd2 0.0779(9) 0.0609(6) 0.0604(8) 0.0040(3) 0.0080(6) 0.0389(5)
N1 0.038(5) 0.032(4) 0.087(7) -0.001(4) 0.004(4) 0.021(4)
N2 0.080(7) 0.058(6) 0.105(9) -0.007(6) -0.034(6) 0.049(6)
N3 0.047(5) 0.045(5) 0.063(6) 0.000(4) 0.004(4) 0.017(4)
N4 0.045(5) 0.043(5) 0.069(6) 0.001(4) -0.004(4) 0.015(4)
O1 0.044(4) 0.047(4) 0.082(6) 0.011(4) 0.003(4) 0.014(4)
O2 0.070(6) 0.048(5) 0.096(7) -0.010(5) -0.007(5) 0.016(4)
O3 0.073(6) 0.106(7) 0.098(8) 0.041(6) 0.046(5) 0.042(6)
O4 0.036(4) 0.092(6) 0.087(7) -0.007(5) -0.001(4) 0.024(4)
O5 0.089(8) 0.081(7) 0.141(10) -0.019(6) -0.060(7) 0.044(6)
O6 0.103(8) 0.069(6) 0.109(9) -0.010(6) -0.051(7) 0.033(6)
O7 0.053(5) 0.058(5) 0.074(6) 0.011(4) 0.006(4) 0.023(4)
O8 0.051(5) 0.052(5) 0.071(5) -0.005(4) 0.000(4) 0.018(4)
O9 0.058(11) 0.051(10) 0.089(15) -0.008(8) -0.018(10) 0.030(8)
O9' 0.056(11) 0.064(11) 0.094(16) 0.019(9) 0.000(9) 0.026(9)
O10 0.070(10) 0.072(10) 0.089(12) -0.028(9) -0.033(9) 0.055(9)
O11 0.073(12) 0.079(13) 0.106(16) -0.004(11) -0.007(11) 0.014(10)
O12 0.13(3) 0.22(3) 0.12(3) 0.06(2) 0.031(18) 0.10(2)
O13 0.10(3) 0.11(3) 0.11(4) 0.01(2) 0.01(2) 0.06(2)
O14 0.15(5) 0.15(5) 0.15(7) 0.01(3) -0.01(3) 0.07(6)
O15 0.19(8) 0.19(6) 0.19(8) 0.00(5) 0.01(5) 0.09(6)
C1 0.034(5) 0.035(5) 0.074(7) 0.002(5) -0.004(5) 0.022(4)
C2 0.037(6) 0.050(6) 0.077(8) 0.013(6) 0.003(5) 0.029(5)
C3 0.042(6) 0.042(6) 0.084(8) 0.015(5) -0.010(6) 0.028(5)
C4 0.045(6) 0.034(5) 0.080(8) -0.001(5) -0.023(6) 0.026(5)
C5 0.045(6) 0.036(5) 0.081(8) -0.008(5) -0.017(5) 0.030(5)
C6 0.036(5) 0.038(5) 0.068(7) 0.008(5) -0.004(5) 0.023(5)
C7 0.032(5) 0.039(6) 0.076(8) 0.001(5) 0.004(5) 0.016(5)
C8 0.033(5) 0.028(5) 0.067(7) 0.005(4) -0.003(5) 0.017(4)
C9 0.036(5) 0.035(5) 0.062(6) 0.006(5) -0.005(5) 0.023(4)
C10 0.033(5) 0.041(5) 0.060(7) 0.009(5) 0.001(4) 0.023(5)
C11 0.033(5) 0.033(5) 0.071(7) 0.002(5) 0.001(5) 0.016(4)
C12 0.036(6) 0.051(7) 0.137(13) -0.005(7) 0.011(7) 0.023(5)
C13 0.030(5) 0.042(6) 0.082(9) 0.006(6) -0.006(6) 0.021(5)
C14 0.038(6) 0.042(6) 0.070(8) -0.003(5) 0.005(6) 0.019(5)
C15 0.045(6) 0.047(6) 0.093(9) 0.001(6) 0.003(6) 0.021(5)
C16 0.089(9) 0.054(7) 0.103(11) -0.017(7) -0.042(8) 0.045(7)
C17 0.068(8) 0.048(6) 0.090(9) -0.010(6) -0.036(7) 0.038(6)
C18 0.052(6) 0.038(6) 0.090(9) -0.010(6) -0.021(6) 0.033(5)
C19 0.044(6) 0.042(6) 0.079(8) 0.002(5) -0.014(5) 0.032(5)
C20 0.062(7) 0.050(7) 0.081(9) -0.006(6) -0.023(6) 0.034(6)
C21 0.147(15) 0.079(10) 0.130(14) -0.025(9) -0.053(12) 0.081(11)
C22 0.073(10) 0.044(7) 0.109(12) -0.022(7) -0.047(9) 0.041(7)
C23 0.044(6) 0.049(7) 0.070(8) -0.002(6) -0.012(6) 0.029(6)
C24 0.075(9) 0.088(10) 0.105(11) 0.006(8) -0.023(8) 0.057(8)
C25 0.055(7) 0.045(6) 0.079(8) 0.001(6) 0.010(6) 0.021(6)
C26 0.058(7) 0.057(8) 0.085(9) 0.005(6) 0.011(6) 0.031(7)
C27 0.070(8) 0.054(7) 0.075(8) -0.003(6) 0.003(6) 0.035(7)
C28 0.070(8) 0.039(6) 0.057(7) -0.002(5) 0.006(6) 0.021(6)
C29 0.058(7) 0.042(6) 0.056(7) -0.002(5) 0.005(5) 0.021(5)
C30 0.058(7) 0.039(6) 0.057(7) 0.001(5) -0.003(5) 0.019(5)
C31 0.064(8) 0.044(7) 0.068(8) -0.003(6) -0.003(6) 0.011(6)
C32 0.065(9) 0.048(7) 0.083(9) 0.000(6) -0.010(7) 0.006(6)
C33 0.052(7) 0.057(8) 0.090(10) -0.007(7) -0.012(7) 0.009(6)
C34 0.057(8) 0.059(7) 0.075(9) -0.001(6) -0.006(6) 0.021(6)
C35 0.081(9) 0.042(7) 0.077(9) -0.004(6) 0.003(7) 0.021(7)
C36 0.079(9) 0.038(6) 0.078(9) -0.004(6) -0.005(7) 0.016(6)
N5 0.07(3) 0.07(2) 0.060(15) 0.005(15) 0.007(19) 0.05(2)
C37 0.08(2) 0.07(2) 0.063(17) 0.001(15) 0.014(15) 0.05(2)
C38 0.089(15) 0.077(15) 0.066(15) 0.000(5) 0.008(5) 0.049(8)
C39 0.08(3) 0.08(3) 0.07(2) 0.005(16) 0.006(18) 0.05(2)
C40 0.073(18) 0.079(19) 0.065(17) -0.005(14) 0.011(13) 0.042(17)
C41 0.07(2) 0.071(19) 0.070(19) 0.002(16) 0.005(15) 0.044(17)
C42 0.09(2) 0.08(2) 0.070(19) -0.001(15) 0.008(16) 0.05(2)
N5' 0.08(2) 0.08(3) 0.064(16) -0.004(17) 0.010(17) 0.04(2)
C37' 0.090(18) 0.069(10) 0.067(13) 0.001(6) 0.002(12) 0.045(9)
C38' 0.081(18) 0.073(19) 0.068(17) 0.000(14) 0.008(15) 0.049(17)
C39' 0.085(14) 0.078(14) 0.066(14) 0.002(5) 0.008(5) 0.051(8)
C40' 0.08(3) 0.08(3) 0.07(2) 0.000(18) 0.010(19) 0.05(3)
C41' 0.08(3) 0.07(3) 0.064(19) 0.000(17) 0.01(2) 0.04(3)
C42' 0.105(19) 0.080(10) 0.076(14) 0.004(6) 0.008(12) 0.052(9)

loop_
_atom_type_symbol
_atom_type_description
_atom_type_scat_dispersion_real
_atom_type_scat_dispersion_imag
_atom_type_scat_source
C C 0.0033 0.0016 'International Tables Vol C Tables 4.2.6.8 and 6.1.1.4'
H H 0.0000 0.0000 'International Tables Vol C Tables 4.2.6.8 and 6.1.1.4'
N N 0.0061 0.0033 'International Tables Vol C Tables 4.2.6.8 and 6.1.1.4'
O O 0.0106 0.0060 'International Tables Vol C Tables 4.2.6.8 and 6.1.1.4'
Cd Cd -0.8075 1.2024 'International Tables Vol C Tables 4.2.6.8 and 6.1.1.4'

loop_
_geom_angle_atom_site_label_1
_geom_angle_atom_site_label_2
_geom_angle_atom_site_label_3
_geom_angle
_geom_angle_site_symmetry_1
_geom_angle_site_symmetry_3
O1 Cd1 O6 99.6(3) . 23
O1 Cd1 N3 100.0(3) . .
O6 Cd1 N3 139.4(4) 23 .
O1 Cd1 O9 93.5(4) . .
O6 Cd1 O9 101.0(6) 23 .
N3 Cd1 O9 112.8(5) . .
O1 Cd1 N4 167.8(3) . .
O6 Cd1 N4 92.4(4) 23 .
N3 Cd1 N4 71.5(3) . .
O9 Cd1 N4 82.2(4) . .
O1 Cd1 O9' 96.0(4) . .
O6 Cd1 O9' 68.6(7) 23 .
N3 Cd1 O9' 143.0(6) . .
O9 Cd1 O9' 32.6(5) . .
N4 Cd1 O9' 86.5(5) . .
N5' Cd2 N5' 48.5(19) 12_554 .
N5' Cd2 O8 109.1(9) 12_554 .
N5' Cd2 O8 113.5(9) . .
N5' Cd2 O8 113.5(9) 12_554 12_554
N5' Cd2 O8 109.1(9) . 12_554
O8 Cd2 O8 133.1(4) . 12_554
N5' Cd2 N5 20.2(9) 12_554 12_554
N5' Cd2 N5 68.5(17) . 12_554
O8 Cd2 N5 106.1(8) . 12_554
O8 Cd2 N5 107.0(9) 12_554 12_554
N5' Cd2 N5 68.5(17) 12_554 .
N5' Cd2 N5 20.2(9) . .
O8 Cd2 N5 107.0(9) . .
O8 Cd2 N5 106.1(8) 12_554 .
N5 Cd2 N5 89(2) 12_554 .
N5' Cd2 O7 151.0(9) 12_554 .
N5' Cd2 O7 110.6(9) . .
O8 Cd2 O7 56.0(3) . .
O8 Cd2 O7 91.3(3) 12_554 .
N5 Cd2 O7 161.0(8) 12_554 .
N5 Cd2 O7 90.9(10) . .
N5' Cd2 O7 110.6(9) 12_554 12_554
N5' Cd2 O7 151.0(9) . 12_554
O8 Cd2 O7 91.3(3) . 12_554
O8 Cd2 O7 56.0(3) 12_554 12_554
N5 Cd2 O7 90.9(10) 12_554 12_554
N5 Cd2 O7 161.0(8) . 12_554
O7 Cd2 O7 95.5(4) . 12_554
N5' Cd2 C23 115.6(9) 12_554 12_554
N5' Cd2 C23 133.3(9) . 12_554
O8 Cd2 C23 113.2(3) . 12_554
O8 Cd2 C23 28.1(3) 12_554 12_554
N5 Cd2 C23 100.5(10) 12_554 12_554
N5 Cd2 C23 134.0(8) . 12_554
O7 Cd2 C23 93.4(3) . 12_554
O7 Cd2 C23 27.9(3) 12_554 12_554
C11 N1 C7 122.9(8) . .
C11 N1 H1 118.5 . .
C7 N1 H1 118.5 . .
C20 N2 C16 118.5(10) . .
C25 N3 C29 119.0(10) . .
C25 N3 Cd1 125.6(7) . .
C29 N3 Cd1 115.4(7) . .
C34 N4 C30 119.2(9) . .
C34 N4 Cd1 126.0(8) . .
C30 N4 Cd1 114.5(7) . .
C13 O1 Cd1 109.0(7) . .
C22 O6 Cd1 103.6(9) . 23_556
C23 O7 Cd2 88.2(6) . .
C23 O8 Cd2 94.7(7) . .
Cd1 O9 H9A 100.4 . .
Cd1 O9 H9B 100.2 . .
H9A O9 H9B 106.6 . .
Cd1 O9 H9'B 107.7 . .
H9A O9 H9'B 111.4 . .
H9B O9 H9'B 10.5 . .
Cd1 O9' H9B 97.6 . .
Cd1 O9' H9'A 110.7 . .
H9B O9' H9'A 112.6 . .
Cd1 O9' H9'B 110.7 . .
H9B O9' H9'B 13.5 . .
H9'A O9' H9'B 108.8 . .
H10A O10 H10B 107.1 . .
H11A O11 H11B 108.4 . .
O12 O12 H12D 80.4 12 .
O12 O12 H12E 73.1 12 .
H12D O12 H12E 108.4 . .
O13 O13 H13A 47.4 10_456 .
O13 O13 H13B 104.0 10_456 .
H13A O13 H13B 108.8 . .
O15 O15 H15D 127.4 12 .
O15 O15 H15E 20.2 12 .
H15D O15 H15E 107.2 . .
C2 C1 C6 119.1(9) . .
C2 C1 C9 118.0(9) . .
C6 C1 C9 122.9(9) . .
C1 C2 C3 120.0(10) . .
C1 C2 H2 120.0 . .
C3 C2 H2 120.0 . .
C2 C3 C4 121.1(10) . .
C2 C3 H3 119.5 . .
C4 C3 H3 119.5 . .
C5 C4 C3 118.2(9) . .
C5 C4 C18 122.9(11) . .
C3 C4 C18 118.7(9) . .
C4 C5 C6 121.0(11) . .
C4 C5 H5 119.5 . .
C6 C5 H5 119.5 . .
C5 C6 C1 120.4(9) . .
C5 C6 H6 119.8 . .
C1 C6 H6 119.8 . .
N1 C7 C8 119.7(8) . .
N1 C7 C12 115.6(8) . .
C8 C7 C12 124.7(9) . .
C7 C8 C9 118.9(8) . .
C7 C8 C13 115.8(8) . .
C9 C8 C13 125.2(8) . .
C8 C9 C10 120.1(8) . .
C8 C9 C1 119.8(8) . .
C10 C9 C1 120.0(8) . .
C11 C10 C9 119.5(8) . .
C11 C10 C14 115.5(8) . .
C9 C10 C14 125.0(8) . .
N1 C11 C10 118.8(8) . .
N1 C11 C15 115.8(8) . .
C10 C11 C15 125.4(9) . .
C7 C12 H12A 109.5 . .
C7 C12 H12B 109.5 . .
H12A C12 H12B 109.5 . .
C7 C12 H12C 109.5 . .
H12A C12 H12C 109.5 . .
H12B C12 H12C 109.5 . .
O2 C13 O1 126.7(10) . .
O2 C13 C8 117.0(11) . .
O1 C13 C8 116.3(10) . .
O3 C14 O4 124.9(11) . .
O3 C14 C10 118.3(11) . .
O4 C14 C10 116.8(10) . .
C11 C15 H15A 109.5 . .
C11 C15 H15B 109.5 . .
H15A C15 H15B 109.5 . .
C11 C15 H15C 109.5 . .
H15A C15 H15C 109.5 . .
H15B C15 H15C 109.5 . .
N2 C16 C17 122.6(12) . .
N2 C16 C21 116.1(11) . .
C17 C16 C21 121.3(11) . .
C18 C17 C16 117.8(10) . .
C18 C17 C22 123.5(9) . .
C16 C17 C22 118.4(11) . .
C17 C18 C19 119.6(9) . .
C17 C18 C4 121.2(9) . .
C19 C18 C4 119.2(10) . .
C20 C19 C18 118.2(10) . .
C20 C19 C23 119.4(9) . .
C18 C19 C23 122.2(8) . .
N2 C20 C19 123.2(10) . .
N2 C20 C24 115.3(10) . .
C19 C20 C24 121.4(11) . .
C16 C21 H21A 109.5 . .
C16 C21 H21B 109.5 . .
H21A C21 H21B 109.5 . .
C16 C21 H21C 109.5 . .
H21A C21 H21C 109.5 . .
H21B C21 H21C 109.5 . .
O5 C22 O6 121.4(14) . .
O5 C22 C17 120.4(16) . .
O6 C22 C17 118.2(13) . .
O7 C23 O8 121.0(10) . .
O7 C23 C19 122.8(10) . .
O8 C23 C19 116.2(11) . .
C20 C24 H24A 109.5 . .
C20 C24 H24B 109.5 . .
H24A C24 H24B 109.5 . .
C20 C24 H24C 109.5 . .
H24A C24 H24C 109.5 . .
H24B C24 H24C 109.5 . .
N3 C25 C26 123.6(11) . .
N3 C25 H25 118.2 . .
C26 C25 H25 118.2 . .
C27 C26 C25 117.3(11) . .
C27 C26 H26 121.3 . .
C25 C26 H26 121.3 . .
C26 C27 C28 122.7(11) . .
C26 C27 H27 118.7 . .
C28 C27 H27 118.7 . .
C27 C28 C35 125.3(11) . .
C27 C28 C29 116.7(10) . .
C35 C28 C29 118.0(11) . .
N3 C29 C30 119.5(10) . .
N3 C29 C28 120.6(10) . .
C30 C29 C28 119.9(10) . .
N4 C30 C29 118.5(9) . .
N4 C30 C31 121.0(10) . .
C29 C30 C31 120.5(10) . .
C32 C31 C30 117.7(12) . .
C32 C31 C36 125.7(11) . .
C30 C31 C36 116.7(11) . .
C33 C32 C31 120.1(11) . .
C33 C32 H32 119.9 . .
C31 C32 H32 119.9 . .
C32 C33 C34 119.7(12) . .
C32 C33 H33 120.1 . .
C34 C33 H33 120.1 . .
N4 C34 C33 122.2(12) . .
N4 C34 H34 118.9 . .
C33 C34 H34 118.9 . .
C36 C35 C28 121.8(12) . .
C36 C35 H35 119.1 . .
C28 C35 H35 119.1 . .
C35 C36 C31 123.2(11) . .
C35 C36 H36 118.4 . .
C31 C36 H36 118.4 . .
C37 N5 C41 118(4) . .
C37 N5 Cd2 114(3) . .
C41 N5 Cd2 127(2) . .
N5 C37 C38 121(4) . .
C39 C38 C37 118(5) . .
C39 C38 C42 125(4) . .
C37 C38 C42 116(5) . .
C38 C39 C40 120(4) . .
C38 C39 H39 119.9 . .
C40 C39 H39 119.9 . .
C41 C40 C39 120(3) . .
C41 C40 H40 120.0 . .
C39 C40 H40 120.0 . .
C40 C41 N5 121(3) . .
C40 C41 H41 119.6 . .
N5 C41 H41 119.6 . .
C42' C42 C38 127(4) . .
C42' C42 H42 116.7 . .
C38 C42 H42 116.7 . .
C41' N5' C37' 126(4) . .
C41' N5' N5' 174(4) . 12_554
C37' N5' N5' 50.1(19) . 12_554
C41' N5' Cd2 118(3) . .
C37' N5' Cd2 116(2) . .
N5' N5' Cd2 65.7(9) 12_554 .
C37 C37' C38' 68(2) 12_554 12_554
C37 C37' C38' 127(3) 12_554 .
C38' C37' C38' 60(3) 12_554 .
C37 C37' N5' 122(3) 12_554 .
C38' C37' N5' 170(2) 12_554 .
C38' C37' N5' 110(2) . .
C37 C37' N5' 43.0(19) 12_554 12_554
C38' C37' N5' 110(2) 12_554 12_554
C38' C37' N5' 170(2) . 12_554
N5' C37' N5' 80(4) . 12_554
C39' C38' C38' 169(3) . 12_554
C39' C38' C37' 125(3) . .
C38' C38' C37' 60.1(13) 12_554 .
C38' C39' C40' 121(4) . .
C38' C39' H39' 119.6 . .
C40' C39' H39' 119.6 . .
C39' C40' C41' 117(5) . .
C39' C40' H40' 121.6 . .
C41' C40' H40' 121.6 . .
N5' C41' C40' 121(4) . .
N5' C41' H41' 119.6 . .
C40' C41' H41' 119.6 . .
C42 C42' C38' 111(3) . 12_554
C42 C42' H42' 124.6 . .
C38' C42' H42' 124.6 12_554 .

loop_
_geom_bond_atom_site_label_1
_geom_bond_atom_site_label_2
_geom_bond_distance
_geom_bond_site_symmetry_2
Cd1 O1 2.251(7) .
Cd1 O6 2.257(10) 23
Cd1 N3 2.337(9) .
Cd1 O9 2.359(16) .
Cd1 N4 2.371(9) .
Cd1 O9' 2.392(16) .
Cd2 N5' 2.22(5) 12_554
Cd2 N5' 2.22(5) .
Cd2 O8 2.276(8) .
Cd2 O8 2.276(8) 12_554
Cd2 N5 2.35(4) 12_554
Cd2 N5 2.35(4) .
Cd2 O7 2.424(8) .
Cd2 O7 2.425(8) 12_554
Cd2 C23 2.699(11) 12_554
N1 C11 1.349(12) .
N1 C7 1.360(12) .
N1 H1 0.8600 .
N2 C20 1.342(15) .
N2 C16 1.345(15) .
N3 C25 1.314(13) .
N3 C29 1.364(13) .
N4 C34 1.326(14) .
N4 C30 1.370(13) .
O1 C13 1.251(13) .
O2 C13 1.250(13) .
O3 C14 1.223(14) .
O4 C14 1.234(13) .
O5 C22 1.202(16) .
O6 C22 1.231(18) .
O6 Cd1 2.257(10) 23_556
O7 C23 1.264(13) .
O8 C23 1.276(13) .
O9 H9A 0.8502 .
O9 H9B 0.8503 .
O9 H9'B 0.9656 .
O9' H9B 0.8585 .
O9' H9'A 0.8499 .
O9' H9'B 0.8499 .
O10 H10A 0.8501 .
O10 H10B 0.8501 .
O11 H11A 0.8503 .
O11 H11B 0.8504 .
O12 O12 1.27(5) 12
O12 H12D 0.8500 .
O12 H12E 0.8497 .
O13 O13 1.13(8) 10_456
O13 H13A 0.8497 .
O13 H13B 0.8503 .
O14 H14 0.8661 .
O15 O15 1.59(13) 12
O15 H15D 0.8501 .
O15 H15E 0.8467 .
C1 C2 1.391(14) .
C1 C6 1.399(14) .
C1 C9 1.511(12) .
C2 C3 1.399(13) .
C2 H2 0.9300 .
C3 C4 1.402(16) .
C3 H3 0.9300 .
C4 C5 1.389(15) .
C4 C18 1.519(13) .
C5 C6 1.395(13) .
C5 H5 0.9300 .
C6 H6 0.9300 .
C7 C8 1.380(13) .
C7 C12 1.521(14) .
C8 C9 1.388(13) .
C8 C13 1.531(14) .
C9 C10 1.398(13) .
C10 C11 1.387(13) .
C10 C14 1.523(14) .
C11 C15 1.519(14) .
C12 H12A 0.9600 .
C12 H12B 0.9600 .
C12 H12C 0.9600 .
C15 H15A 0.9600 .
C15 H15B 0.9600 .
C15 H15C 0.9600 .
C16 C17 1.419(15) .
C16 C21 1.530(19) .
C17 C18 1.387(15) .
C17 C22 1.535(17) .
C18 C19 1.408(14) .
C19 C20 1.389(14) .
C19 C23 1.494(15) .
C20 C24 1.516(16) .
C21 H21A 0.9600 .
C21 H21B 0.9600 .
C21 H21C 0.9600 .
C24 H24A 0.9600 .
C24 H24B 0.9600 .
C24 H24C 0.9600 .
C25 C26 1.412(15) .
C25 H25 0.9300 .
C26 C27 1.344(16) .
C26 H26 0.9300 .
C27 C28 1.381(16) .
C27 H27 0.9300 .
C28 C35 1.434(16) .
C28 C29 1.443(15) .
C29 C30 1.427(15) .
C30 C31 1.428(15) .
C31 C32 1.398(18) .
C31 C36 1.462(18) .
C32 C33 1.357(18) .
C32 H32 0.9300 .
C33 C34 1.405(16) .
C33 H33 0.9300 .
C34 H34 0.9300 .
C35 C36 1.315(18) .
C35 H35 0.9300 .
C36 H36 0.9300 .
N5 C37 1.38(6) .
N5 C41 1.38(5) .
C37 C38 1.39(5) .
C38 C39 1.38(7) .
C38 C42 1.40(6) .
C39 C40 1.38(6) .
C39 H39 0.9300 .
C40 C41 1.38(4) .
C40 H40 0.9300 .
C41 H41 0.9300 .
C42 C42' 1.35(4) .
C42 H42 0.9300 .
N5' C41' 1.37(6) .
N5' C37' 1.42(4) .
N5' N5' 1.83(7) 12_554
C37' C37 1.15(4) 12_554
C37' C38' 1.42(3) 12_554
C37' C38' 1.42(3) .
C37' N5' 1.42(4) 12_554
C38' C39' 1.38(6) .
C38' C38' 1.41(6) 12_554
C39' C40' 1.39(8) .
C39' H39' 0.9300 .
C40' C41' 1.39(6) .
C40' H40' 0.9300 .
C41' H41' 0.9300 .
C42' C38' 1.39(3) 12_554
C42' H42' 0.9300 .

loop_
_geom_torsion_atom_site_label_1
_geom_torsion_atom_site_label_2
_geom_torsion_atom_site_label_3
_geom_torsion_atom_site_label_4
_geom_torsion
_geom_torsion_site_symmetry_1
_geom_torsion_site_symmetry_4
O1 Cd1 N3 C25 -5.0(10) . .
O6 Cd1 N3 C25 112.8(10) 23 .
O9 Cd1 N3 C25 -103.1(10) . .
N4 Cd1 N3 C25 -175.9(10) . .
O9' Cd1 N3 C25 -119.2(11) . .
O1 Cd1 N3 C29 176.9(8) . .
O6 Cd1 N3 C29 -65.3(10) 23 .
O9 Cd1 N3 C29 78.8(9) . .
N4 Cd1 N3 C29 6.0(7) . .
O9' Cd1 N3 C29 62.7(11) . .
O1 Cd1 N4 C34 132.7(14) . .
O6 Cd1 N4 C34 -37.9(10) 23 .
N3 Cd1 N4 C34 -179.8(10) . .
O9 Cd1 N4 C34 62.9(10) . .
O9' Cd1 N4 C34 30.5(11) . .
O1 Cd1 N4 C30 -54.2(17) . .
O6 Cd1 N4 C30 135.2(8) 23 .
N3 Cd1 N4 C30 -6.7(7) . .
O9 Cd1 N4 C30 -124.0(9) . .
O9' Cd1 N4 C30 -156.4(9) . .
O6 Cd1 O1 C13 136.2(7) 23 .
N3 Cd1 O1 C13 -79.5(7) . .
O9 Cd1 O1 C13 34.4(8) . .
N4 Cd1 O1 C13 -34.2(17) . .
O9' Cd1 O1 C13 67.0(8) . .
N5' Cd2 O7 C23 -67(2) 12_554 .
N5' Cd2 O7 C23 -106.0(11) . .
O8 Cd2 O7 C23 -1.0(5) . .
O8 Cd2 O7 C23 142.9(6) 12_554 .
N5 Cd2 O7 C23 -22(3) 12_554 .
N5 Cd2 O7 C23 -111.0(10) . .
O7 Cd2 O7 C23 86.9(6) 12_554 .
C23 Cd2 O7 C23 114.9(6) 12_554 .
N5' Cd2 O8 C23 152.9(11) 12_554 .
N5' Cd2 O8 C23 100.7(12) . .
O8 Cd2 O8 C23 -52.8(5) 12_554 .
N5 Cd2 O8 C23 173.9(12) 12_554 .
N5 Cd2 O8 C23 80.3(12) . .
O7 Cd2 O8 C23 1.0(5) . .
O7 Cd2 O8 C23 -94.8(6) 12_554 .
C23 Cd2 O8 C23 -76.9(7) 12_554 .
C6 C1 C2 C3 -1.7(15) . .
C9 C1 C2 C3 176.9(9) . .
C1 C2 C3 C4 3.9(16) . .
C2 C3 C4 C5 -3.5(15) . .
C2 C3 C4 C18 -179.6(9) . .
C3 C4 C5 C6 0.9(15) . .
C18 C4 C5 C6 176.9(9) . .
C4 C5 C6 C1 1.2(15) . .
C2 C1 C6 C5 -0.9(14) . .
C9 C1 C6 C5 -179.4(9) . .
C11 N1 C7 C8 1.5(17) . .
C11 N1 C7 C12 -178.3(11) . .
N1 C7 C8 C9 1.5(16) . .
C12 C7 C8 C9 -178.8(11) . .
N1 C7 C8 C13 178.1(10) . .
C12 C7 C8 C13 -2.1(17) . .
C7 C8 C9 C10 -3.0(15) . .
C13 C8 C9 C10 -179.3(10) . .
C7 C8 C9 C1 179.1(10) . .
C13 C8 C9 C1 2.9(16) . .
C2 C1 C9 C8 47.9(14) . .
C6 C1 C9 C8 -133.6(10) . .
C2 C1 C9 C10 -130.0(10) . .
C6 C1 C9 C10 48.5(14) . .
C8 C9 C10 C11 1.7(15) . .
C1 C9 C10 C11 179.5(9) . .
C8 C9 C10 C14 -178.6(10) . .
C1 C9 C10 C14 -0.7(16) . .
C7 N1 C11 C10 -2.9(16) . .
C7 N1 C11 C15 175.3(10) . .
C9 C10 C11 N1 1.2(16) . .
C14 C10 C11 N1 -178.5(10) . .
C9 C10 C11 C15 -176.8(10) . .
C14 C10 C11 C15 3.4(16) . .
Cd1 O1 C13 O2 14.7(13) . .
Cd1 O1 C13 C8 -164.1(6) . .
C7 C8 C13 O2 -103.8(12) . .
C9 C8 C13 O2 72.6(13) . .
C7 C8 C13 O1 75.1(12) . .
C9 C8 C13 O1 -108.6(12) . .
C11 C10 C14 O3 79.8(13) . .
C9 C10 C14 O3 -100.0(13) . .
C11 C10 C14 O4 -101.0(12) . .
C9 C10 C14 O4 79.2(14) . .
C20 N2 C16 C17 -3(2) . .
C20 N2 C16 C21 178.8(13) . .
N2 C16 C17 C18 0(2) . .
C21 C16 C17 C18 178.5(14) . .
N2 C16 C17 C22 -174.0(14) . .
C21 C16 C17 C22 4(2) . .
C16 C17 C18 C19 1.1(19) . .
C22 C17 C18 C19 175.1(13) . .
C16 C17 C18 C4 178.8(12) . .
C22 C17 C18 C4 -7(2) . .
C5 C4 C18 C17 58.7(15) . .
C3 C4 C18 C17 -125.3(13) . .
C5 C4 C18 C19 -123.5(12) . .
C3 C4 C18 C19 52.4(14) . .
C17 C18 C19 C20 0.0(17) . .
C4 C18 C19 C20 -177.8(11) . .
C17 C18 C19 C23 -175.4(11) . .
C4 C18 C19 C23 6.8(17) . .
C16 N2 C20 C19 4(2) . .
C16 N2 C20 C24 -179.1(12) . .
C18 C19 C20 N2 -2.7(18) . .
C23 C19 C20 N2 172.8(12) . .
C18 C19 C20 C24 -179.3(12) . .
C23 C19 C20 C24 -3.7(18) . .
Cd1 O6 C22 O5 4.3(15) 23_556 .
Cd1 O6 C22 C17 -175.4(8) 23_556 .
C18 C17 C22 O5 76.9(17) . .
C16 C17 C22 O5 -109.1(15) . .
C18 C17 C22 O6 -103.4(16) . .
C16 C17 C22 O6 70.6(16) . .
Cd2 O7 C23 O8 1.7(9) . .
Cd2 O7 C23 C19 -179.1(8) . .
Cd2 O8 C23 O7 -1.8(10) . .
Cd2 O8 C23 C19 179.0(7) . .
C20 C19 C23 O7 84.8(14) . .
C18 C19 C23 O7 -99.8(13) . .
C20 C19 C23 O8 -95.9(13) . .
C18 C19 C23 O8 79.4(13) . .
C29 N3 C25 C26 2.5(17) . .
Cd1 N3 C25 C26 -175.6(9) . .
N3 C25 C26 C27 0.0(19) . .
C25 C26 C27 C28 -1.8(19) . .
C26 C27 C28 C35 -178.7(12) . .
C26 C27 C28 C29 1.1(18) . .
C25 N3 C29 C30 176.9(11) . .
Cd1 N3 C29 C30 -4.9(13) . .
C25 N3 C29 C28 -3.2(16) . .
Cd1 N3 C29 C28 175.1(8) . .
C27 C28 C29 N3 1.5(16) . .
C35 C28 C29 N3 -178.7(11) . .
C27 C28 C29 C30 -178.6(11) . .
C35 C28 C29 C30 1.3(16) . .
C34 N4 C30 C29 -179.5(11) . .
Cd1 N4 C30 C29 6.9(13) . .
C34 N4 C30 C31 0.2(16) . .
Cd1 N4 C30 C31 -173.4(9) . .
N3 C29 C30 N4 -1.5(16) . .
C28 C29 C30 N4 178.6(10) . .
N3 C29 C30 C31 178.8(10) . .
C28 C29 C30 C31 -1.1(17) . .
N4 C30 C31 C32 2.0(17) . .
C29 C30 C31 C32 -178.3(11) . .
N4 C30 C31 C36 -179.0(10) . .
C29 C30 C31 C36 0.7(17) . .
C30 C31 C32 C33 -2.8(19) . .
C36 C31 C32 C33 178.4(12) . .
C31 C32 C33 C34 1(2) . .
C30 N4 C34 C33 -1.6(18) . .
Cd1 N4 C34 C33 171.2(9) . .
C32 C33 C34 N4 1(2) . .
C27 C28 C35 C36 178.8(13) . .
C29 C28 C35 C36 -1.0(18) . .
C28 C35 C36 C31 1(2) . .
C32 C31 C36 C35 178.5(13) . .
C30 C31 C36 C35 -0.4(19) . .
N5' Cd2 N5 C37 -1(2) 12_554 .
N5' Cd2 N5 C37 -8(3) . .
O8 Cd2 N5 C37 104(2) . .
O8 Cd2 N5 C37 -110(2) 12_554 .
N5 Cd2 N5 C37 -2.7(16) 12_554 .
O7 Cd2 N5 C37 158(2) . .
O7 Cd2 N5 C37 -92(3) 12_554 .
C23 Cd2 N5 C37 -106(2) 12_554 .
N5' Cd2 N5 C41 179(3) 12_554 .
N5' Cd2 N5 C41 171(6) . .
O8 Cd2 N5 C41 -77(3) . .
O8 Cd2 N5 C41 69(3) 12_554 .
N5 Cd2 N5 C41 177(3) 12_554 .
O7 Cd2 N5 C41 -22(3) . .
O7 Cd2 N5 C41 88(4) 12_554 .
C23 Cd2 N5 C41 73(3) 12_554 .
C41 N5 C37 C38 -1(5) . .
Cd2 N5 C37 C38 178(3) . .
N5 C37 C38 C39 9(5) . .
N5 C37 C38 C42 -180(3) . .
C37 C38 C39 C40 -11(6) . .
C42 C38 C39 C40 178(3) . .
C38 C39 C40 C41 7(5) . .
C39 C40 C41 N5 1(5) . .
C37 N5 C41 C40 -4(4) . .
Cd2 N5 C41 C40 177(2) . .
C39 C38 C42 C42' -180(3) . .
C37 C38 C42 C42' 9(5) . .
N5' Cd2 N5' C41' -175(4) 12_554 .
O8 Cd2 N5' C41' -79(3) . .
O8 Cd2 N5' C41' 81(3) 12_554 .
N5 Cd2 N5' C41' -178(3) 12_554 .
N5 Cd2 N5' C41' -4(3) . .
O7 Cd2 N5' C41' -18(3) . .
O7 Cd2 N5' C41' 134(3) 12_554 .
C23 Cd2 N5' C41' 98(3) 12_554 .
N5' Cd2 N5' C37' 0.001(1) 12_554 .
O8 Cd2 N5' C37' 95.4(19) . .
O8 Cd2 N5' C37' -104.8(18) 12_554 .
N5 Cd2 N5' C37' -3(2) 12_554 .
N5 Cd2 N5' C37' 171(5) . .
O7 Cd2 N5' C37' 156.2(16) . .
O7 Cd2 N5' C37' -51(3) 12_554 .
C23 Cd2 N5' C37' -88(2) 12_554 .
O8 Cd2 N5' N5' 95.4(19) . 12_554
O8 Cd2 N5' N5' -104.8(18) 12_554 12_554
N5 Cd2 N5' N5' -3(2) 12_554 12_554
N5 Cd2 N5' N5' 171(5) . 12_554
O7 Cd2 N5' N5' 156.2(16) . 12_554
O7 Cd2 N5' N5' -51(3) 12_554 12_554
C23 Cd2 N5' N5' -88(2) 12_554 12_554
C41' N5' C37' C37 -177(3) . 12_554
N5' N5' C37' C37 9(3) 12_554 12_554
Cd2 N5' C37' C37 9(3) . 12_554
C41' N5' C37' C38' -5(12) . 12_554
N5' N5' C37' C38' -179(8) 12_554 12_554
Cd2 N5' C37' C38' -179(8) . 12_554
C41' N5' C37' C38' -6(4) . .
N5' N5' C37' C38' 179.9(16) 12_554 .
Cd2 N5' C37' C38' 179.9(16) . .
C41' N5' C37' N5' 174(5) . 12_554
Cd2 N5' C37' N5' 0.0 . 12_554
C37 C37' C38' C39' -178(3) 12_554 .
C38' C37' C38' C39' -168(4) 12_554 .
N5' C37' C38' C39' 12(3) . .
N5' C37' C38' C39' -168(9) 12_554 .
C37 C37' C38' C38' -10(3) 12_554 12_554
N5' C37' C38' C38' 180(2) . 12_554
N5' C37' C38' C38' -1(11) 12_554 12_554
C38' C38' C39' C40' -126(14) 12_554 .
C37' C38' C39' C40' -15(5) . .
C38' C39' C40' C41' 9(6) . .
C37' N5' C41' C40' 2(6) . .
N5' N5' C41' C40' 47(31) 12_554 .
Cd2 N5' C41' C40' 176(3) . .
C39' C40' C41' N5' -3(6) . .
C38 C42 C42' C38' -10(4) . 12_554
